data_4326551
loop_
_publ_author_name
'Natalya V. Izarova'
'Abhishek Banerjee'
'Ulrich Kortz'

_publ_contact_author_address
;Jacobs University
School of Engineering and Science
P.O. Box 750 561
28725 Bremen
Germany
;
_publ_contact_author_email u.kortz@jacobs-university.de
_publ_contact_author_fax '+49-421-200 3229'
_publ_contact_author_name 'Ulrich Kortz'
_publ_contact_author_phone '+49-421-200 3235'
_publ_section_title
;
 Noble Metals in Polyoxometalate Chemistry: Palladium-Containing
 Derivatives of the Monolacunary Keggin and Wells-Dawson Tungstophosphates
;
_journal_name_full 'Inorganic Chemistry'
_journal_page_first 10379
_journal_page_last 10386
_journal_paper_doi 10.1021/ic201451x
_journal_volume 50
_journal_year 2011
_chemical_formula_sum 'H101 K14 Li O172 P4 Pd2 W34'
_chemical_formula_weight 9995.73
_chemical_name_systematic
;

 ?

;
_space_group_IT_number 2
_symmetry_cell_setting triclinic
_symmetry_space_group_name_Hall '-P 1'
_symmetry_space_group_name_H-M 'P -1'
_atom_sites_solution_primary direct
_atom_sites_solution_secondary difmap
_audit_creation_method SHELXL-97
_cell_angle_alpha 86.661(6)
_cell_angle_beta 78.860(6)
_cell_angle_gamma 61.520(5)
_cell_formula_units_Z 1
_cell_length_a 12.3389(15)
_cell_length_b 12.8412(14)
_cell_length_c 27.424(4)
_cell_measurement_reflns_used 3483
_cell_measurement_temperature 100(2)
_cell_measurement_theta_max 21.76
_cell_measurement_theta_min 2.74
_cell_volume 3744.5(8)
_computing_cell_refinement 'Bruker SAINT'
_computing_data_collection 'Bruker APEX2'
_computing_data_reduction 'Bruker SAINT'
_computing_molecular_graphics 'Bruker SHELXTL'
_computing_publication_material 'Bruker SHELXTL'
_computing_structure_refinement 'SHELXL-97 (Sheldrick, 1997)'
_computing_structure_solution 'SHELXS-97 (Sheldrick, 1990)'
_diffrn_ambient_temperature 100(2)
_diffrn_measured_fraction_theta_full 0.996
_diffrn_measured_fraction_theta_max 0.996
_diffrn_measurement_device_type 'Bruker APEX-II CCD'
_diffrn_measurement_method '\f and \w scans'
_diffrn_radiation_monochromator graphite
_diffrn_radiation_source 'fine-focus sealed tube'
_diffrn_radiation_type MoK\a
_diffrn_radiation_wavelength 0.71073
_diffrn_reflns_av_R_equivalents 0.1570
_diffrn_reflns_av_sigmaI/netI 0.1099
_diffrn_reflns_limit_h_max 14
_diffrn_reflns_limit_h_min -14
_diffrn_reflns_limit_k_max 14
_diffrn_reflns_limit_k_min -14
_diffrn_reflns_limit_l_max 31
_diffrn_reflns_limit_l_min -31
_diffrn_reflns_number 86462
_diffrn_reflns_theta_full 24.11
_diffrn_reflns_theta_max 24.11
_diffrn_reflns_theta_min 3.18
_diffrn_standards_number 0
_exptl_absorpt_coefficient_mu 26.789
_exptl_absorpt_correction_T_max 0.4540
_exptl_absorpt_correction_T_min 0.1616
_exptl_absorpt_correction_type multi-scan
_exptl_absorpt_process_details SADABS
_exptl_crystal_colour yellow
_exptl_crystal_density_diffrn 4.433
_exptl_crystal_description plate
_exptl_crystal_F_000 4414
_exptl_crystal_size_max 0.16
_exptl_crystal_size_mid 0.14
_exptl_crystal_size_min 0.04
_refine_diff_density_max 3.621
_refine_diff_density_min -2.621
_refine_diff_density_rms 0.577
_refine_ls_extinction_method none
_refine_ls_goodness_of_fit_ref 1.025
_refine_ls_matrix_type full
_refine_ls_number_parameters 604
_refine_ls_number_reflns 11839
_refine_ls_number_restraints 0
_refine_ls_restrained_S_all 1.025
_refine_ls_R_factor_all 0.1245
_refine_ls_R_factor_gt 0.0652
_refine_ls_shift/su_max 0.000
_refine_ls_shift/su_mean 0.000
_refine_ls_structure_factor_coef Fsqd
_refine_ls_weighting_details 'calc w=1/[\s^2^(Fo^2^)+(0.0978P)^2^+0.0000P] where P=(Fo^2^+2Fc^2^)/3'
_refine_ls_weighting_scheme calc
_refine_ls_wR_factor_gt 0.1594
_refine_ls_wR_factor_ref 0.1944
_reflns_number_gt 7057
_reflns_number_total 11839
_reflns_threshold_expression >2sigma(I)
_cod_data_source_file ic201451x_si_002_3.cif
_cod_data_source_block KLI-2
_cod_database_code 4326551

loop_
_symmetry_equiv_pos_as_xyz
'x, y, z'
'-x, -y, -z'

loop_
_atom_site_label
_atom_site_type_symbol
_atom_site_fract_x
_atom_site_fract_y
_atom_site_fract_z
_atom_site_U_iso_or_equiv
_atom_site_adp_type
_atom_site_occupancy
_atom_site_symmetry_multiplicity
_atom_site_calc_flag
_atom_site_refinement_flags
Pd1 Pd -0.1311(2) 0.56168(18) 0.48982(9) 0.0258(5) Uani 1 1 d .
W1 W 0.24788(12) 0.47190(11) 0.07709(5) 0.0332(3) Uani 1 1 d .
W2 W 0.35729(12) 0.19547(11) 0.12376(5) 0.0328(3) Uani 1 1 d .
W3 W 0.54208(12) 0.32951(11) 0.10209(5) 0.0351(4) Uani 1 1 d .
W4 W -0.02603(11) 0.57115(11) 0.18107(5) 0.0282(3) Uani 1 1 d .
W5 W 0.08504(11) 0.30102(11) 0.22956(5) 0.0274(3) Uani 1 1 d .
W6 W 0.40944(12) 0.14672(10) 0.25461(5) 0.0290(3) Uani 1 1 d .
W7 W 0.58730(11) 0.28285(11) 0.23213(5) 0.0322(3) Uani 1 1 d .
W8 W 0.45758(11) 0.58643(10) 0.18595(5) 0.0276(3) Uani 1 1 d .
W9 W 0.16453(11) 0.72530(10) 0.16300(5) 0.0277(3) Uani 1 1 d .
W10 W -0.14791(11) 0.70049(11) 0.31261(5) 0.0282(3) Uani 1 1 d .
W11 W -0.03862(12) 0.43228(11) 0.36304(5) 0.0292(3) Uani 1 1 d .
W12 W 0.27670(12) 0.28244(10) 0.38787(5) 0.0289(3) Uani 1 1 d .
W13 W 0.46098(12) 0.41213(11) 0.36353(5) 0.0318(3) Uani 1 1 d .
W14 W 0.33433(11) 0.71195(10) 0.31921(5) 0.0259(3) Uani 1 1 d .
W15 W 0.04152(11) 0.85188(10) 0.29586(5) 0.0260(3) Uani 1 1 d .
W16 W -0.08329(12) 0.79495(10) 0.42559(5) 0.0294(3) Uani 1 1 d .
W17 W 0.20702(12) 0.65970(11) 0.44912(5) 0.0306(3) Uani 1 1 d .
P1 P 0.2841(7) 0.4308(6) 0.2036(3) 0.0210(17) Uani 1 1 d .
P2 P 0.1522(7) 0.5696(6) 0.3435(3) 0.0178(16) Uani 1 1 d .
O1T O 0.1991(19) 0.5189(17) 0.0225(8) 0.037(5) Uiso 1 1 d .
O2T O 0.381(2) 0.0722(18) 0.0943(9) 0.043(6) Uiso 1 1 d .
O3T O 0.679(2) 0.2965(18) 0.0601(9) 0.044(6) Uiso 1 1 d .
O4T O -0.1607(18) 0.6483(17) 0.1574(8) 0.034(5) Uiso 1 1 d .
O5T O 0.0281(19) 0.2041(17) 0.2297(8) 0.035(5) Uiso 1 1 d .
O6T O 0.460(2) -0.0024(19) 0.2621(9) 0.050(6) Uiso 1 1 d .
O7T O 0.744(2) 0.2231(19) 0.2308(9) 0.047(6) Uiso 1 1 d .
O8T O 0.5744(18) 0.6236(17) 0.1658(8) 0.032(5) Uiso 1 1 d .
O9T O 0.098(2) 0.8457(18) 0.1288(9) 0.044(6) Uiso 1 1 d .
O10T O -0.2975(18) 0.7980(16) 0.3062(7) 0.029(5) Uiso 1 1 d .
O1P1 O 0.3386(16) 0.3766(15) 0.1462(7) 0.023(4) Uiso 1 1 d .
O1D1 O -0.0657(18) 0.5030(16) 0.4215(8) 0.031(5) Uiso 1 1 d .
O11T O -0.1134(18) 0.3508(17) 0.3796(8) 0.034(5) Uiso 1 1 d .
O12 O 0.2764(18) 0.3142(16) 0.0751(8) 0.031(5) Uiso 1 1 d .
O1P2 O 0.0495(18) 0.5530(17) 0.3269(8) 0.034(5) Uiso 1 1 d .
O12T O 0.309(2) 0.1480(18) 0.4153(8) 0.041(6) Uiso 1 1 d .
O13 O 0.4225(17) 0.4169(16) 0.0587(7) 0.027(5) Uiso 1 1 d .
O13T O 0.601(2) 0.3707(19) 0.3797(9) 0.045(6) Uiso 1 1 d .
O14 O 0.0927(15) 0.5020(14) 0.1206(6) 0.016(4) Uiso 1 1 d .
O14T O 0.4367(16) 0.7661(15) 0.3209(7) 0.023(4) Uiso 1 1 d .
O15T O -0.0472(16) 0.9992(15) 0.2831(7) 0.024(5) Uiso 1 1 d .
O16T O -0.2042(18) 0.9334(16) 0.4456(8) 0.031(5) Uiso 1 1 d .
O17T O 0.2718(18) 0.7120(16) 0.4865(8) 0.030(5) Uiso 1 1 d .
O19 O 0.2285(18) 0.6052(17) 0.1077(8) 0.034(5) Uiso 1 1 d .
O2D1 O 0.1966(18) 0.3789(17) 0.4404(8) 0.034(5) Uiso 1 1 d .
O2P1 O 0.1548(17) 0.4457(16) 0.2177(7) 0.028(5) Uiso 1 1 d .
O2P2 O 0.2675(16) 0.4496(15) 0.3442(7) 0.023(4) Uiso 1 1 d .
O23 O 0.511(2) 0.1995(18) 0.0933(8) 0.042(6) Uiso 1 1 d .
O25 O 0.1990(17) 0.2472(16) 0.1623(7) 0.026(5) Uiso 1 1 d .
O26 O 0.4267(18) 0.1374(17) 0.1800(8) 0.032(5) Uiso 1 1 d .
O3P1 O 0.3727(18) 0.3402(16) 0.2349(8) 0.031(5) Uiso 1 1 d .
O3P2 O 0.1797(18) 0.6575(17) 0.3117(8) 0.034(5) Uiso 1 1 d .
O37 O 0.5972(18) 0.2625(16) 0.1611(8) 0.032(5) Uiso 1 1 d .
O38 O 0.5005(18) 0.4777(16) 0.1296(8) 0.032(5) Uiso 1 1 d .
O4P1 O 0.2847(17) 0.5487(16) 0.2033(7) 0.028(5) Uiso 1 1 d .
O4P2 O 0.0983(15) 0.6283(14) 0.3978(7) 0.018(4) Uiso 1 1 d .
O45 O -0.0296(19) 0.4255(17) 0.1929(8) 0.036(5) Uiso 1 1 d .
O49 O 0.0376(17) 0.6783(15) 0.1789(7) 0.025(4) Uiso 1 1 d .
O56 O 0.2371(17) 0.2030(16) 0.2528(7) 0.027(5) Uiso 1 1 d .
O6D1 O -0.1186(19) 0.7080(17) 0.4717(8) 0.036(5) Uiso 1 1 d .
O67 O 0.573(2) 0.1416(18) 0.2409(8) 0.042(6) Uiso 1 1 d .
O7D1 O 0.1542(19) 0.5804(17) 0.4927(8) 0.036(5) Uiso 1 1 d .
O78 O 0.5410(19) 0.4440(17) 0.2201(8) 0.037(5) Uiso 1 1 d .
O89 O 0.3331(18) 0.7053(16) 0.1529(7) 0.030(5) Uiso 1 1 d .
O101 O -0.1758(18) 0.5718(16) 0.3430(8) 0.030(5) Uiso 1 1 d .
O105 O -0.0631(17) 0.7870(16) 0.2872(7) 0.027(5) Uiso 1 1 d .
O106 O -0.1521(15) 0.7539(14) 0.3778(6) 0.016(4) Uiso 1 1 d .
O112 O 0.1286(19) 0.3205(17) 0.3620(8) 0.038(5) Uiso 1 1 d .
O123 O 0.4317(18) 0.2873(17) 0.3905(8) 0.034(5) Uiso 1 1 d .
O134 O 0.4387(17) 0.5480(16) 0.3246(7) 0.026(5) Uiso 1 1 d .
O137 O 0.3510(18) 0.5194(16) 0.4185(7) 0.030(5) Uiso 1 1 d .
O145 O 0.1940(18) 0.8541(17) 0.3016(8) 0.034(5) Uiso 1 1 d .
O147 O 0.2618(18) 0.7276(17) 0.3844(8) 0.033(5) Uiso 1 1 d .
O156 O -0.0118(17) 0.8581(16) 0.3639(7) 0.027(5) Uiso 1 1 d .
O167 O 0.0417(18) 0.7998(17) 0.4579(8) 0.032(5) Uiso 1 1 d .
O410 O -0.0977(17) 0.6207(16) 0.2483(7) 0.029(5) Uiso 1 1 d .
O511 O 0.0047(17) 0.3766(15) 0.2899(7) 0.024(4) Uiso 1 1 d .
O612 O 0.3713(18) 0.2018(16) 0.3183(7) 0.030(5) Uiso 1 1 d .
O713 O 0.5319(18) 0.3225(16) 0.3000(8) 0.030(5) Uiso 1 1 d .
O814 O 0.3884(15) 0.6683(14) 0.2473(6) 0.015(4) Uiso 1 1 d .
O915 O 0.1206(17) 0.7979(16) 0.2261(7) 0.026(5) Uiso 1 1 d .
K1 K 0.8338(6) 0.2386(6) 0.3140(3) 0.0409(19) Uani 1 1 d .
K2 K 0.6087(7) 0.7512(6) 0.2316(3) 0.0404(18) Uani 1 1 d .
K3 K 0.4659(7) 0.9329(6) 0.3673(3) 0.0438(19) Uani 1 1 d .
K4 K 0.9738(8) 0.0599(7) 0.1813(3) 0.054(2) Uani 1 1 d .
K5 K 0.4383(10) -0.1618(8) 0.1004(4) 0.044(3) Uani 0.75 1 d P
K6 K -0.3730(12) 1.1743(11) 0.4504(5) 0.034(3) Uani 0.50 1 d P
K7 K 0.2523(14) 0.5096(15) -0.0803(6) 0.049(4) Uani 0.50 1 d P
K8 K 0.241(2) 0.4155(19) -0.0756(9) 0.051(6) Uiso 0.38 1 d P
K9 K 0.045(3) 0.162(2) 0.4325(12) 0.040(7) Uiso 0.25 1 d P
K10 K 0.845(5) 0.212(4) -0.023(2) 0.030(12) Uiso 0.13 1 d P
O1W O -0.301(2) 0.5025(19) 0.2781(9) 0.047(6) Uiso 1 1 d .
O2W O 0.495(2) 0.368(2) -0.0473(10) 0.065(7) Uiso 1 1 d .
O3W O 0.813(3) -0.062(2) 0.2024(11) 0.070(8) Uiso 1 1 d .
O5W O -0.403(2) 0.883(2) 0.1508(10) 0.060(7) Uiso 1 1 d .
O6W O 0.629(3) 0.050(3) 0.3606(11) 0.079(9) Uiso 1 1 d .
O7W O 0.133(5) 1.090(4) 0.337(2) 0.057(14) Uiso 0.50 1 d P
O8W O 0.315(2) 0.910(2) 0.4521(9) 0.054(7) Uiso 1 1 d .
O9W O 0.859(2) 0.123(2) 0.3991(10) 0.066(7) Uiso 1 1 d .
O10W O 0.635(3) -0.187(3) 0.0235(13) 0.015(8) Uiso 0.50 1 d P
O11W O 0.834(3) -0.131(3) 0.1015(14) 0.023(9) Uiso 0.50 1 d P
O12W O 0.185(3) 0.633(3) -0.1525(14) 0.025(9) Uiso 0.50 1 d P
O13W O 0.679(3) 0.000(3) 0.0310(14) 0.020(8) Uiso 0.50 1 d P
O14W O 0.261(5) -0.051(4) 0.1950(18) 0.044(13) Uiso 0.50 1 d P
O15W O 0.432(4) 0.112(4) 0.4977(17) 0.044(12) Uiso 0.50 1 d P
O16W O 0.616(4) 0.728(3) 0.4211(16) 0.038(11) Uiso 0.50 1 d P
O17W O 0.066(4) -0.019(4) 0.4906(19) 0.056(13) Uiso 0.50 1 d P
O18W O 0.913(4) 0.247(4) 0.0547(18) 0.046(12) Uiso 0.50 1 d P
O19W O 1.098(4) 0.130(4) 0.1073(17) 0.041(11) Uiso 0.50 1 d P
O20W O 0.758(5) 0.070(4) -0.051(2) 0.061(14) Uiso 0.50 1 d P
O21W O 1.018(5) 0.357(5) 0.064(2) 0.074(16) Uiso 0.50 1 d P
O22W O 0.208(4) 1.049(3) 0.3390(15) 0.029(10) Uiso 0.50 1 d P
O23W O 0.331(7) -0.086(6) 0.195(2) 0.052(18) Uiso 0.40 1 d P
O24W O -0.609(5) 1.479(5) 0.541(2) 0.067(15) Uiso 0.50 1 d P
O25W O 0.129(6) 0.357(5) -0.046(2) 0.084(18) Uiso 0.50 1 d P
O26W O 0.872(6) 0.087(6) 0.099(3) 0.039(18) Uiso 0.30 1 d P
O27W O -0.534(5) 1.385(5) 0.505(2) 0.022(15) Uiso 0.30 1 d P

loop_
_atom_site_aniso_label
_atom_site_aniso_U_11
_atom_site_aniso_U_22
_atom_site_aniso_U_33
_atom_site_aniso_U_23
_atom_site_aniso_U_13
_atom_site_aniso_U_12
Pd1 0.0249(13) 0.0229(12) 0.0313(15) 0.0008(11) -0.0097(11) -0.0110(10)
W1 0.0360(8) 0.0326(7) 0.0360(9) -0.0025(6) -0.0055(6) -0.0203(6)
W2 0.0359(8) 0.0305(7) 0.0368(9) -0.0038(6) -0.0045(6) -0.0199(6)
W3 0.0308(8) 0.0331(7) 0.0438(9) -0.0080(6) 0.0012(6) -0.0192(6)
W4 0.0244(7) 0.0317(7) 0.0328(8) -0.0003(6) -0.0077(6) -0.0158(6)
W5 0.0272(7) 0.0299(7) 0.0321(8) -0.0025(6) -0.0048(6) -0.0190(6)
W6 0.0300(7) 0.0221(6) 0.0358(8) -0.0013(6) -0.0064(6) -0.0128(6)
W7 0.0233(7) 0.0264(7) 0.0479(9) -0.0038(6) -0.0094(6) -0.0111(6)
W8 0.0239(7) 0.0262(7) 0.0370(8) -0.0025(6) -0.0049(6) -0.0151(6)
W9 0.0285(7) 0.0245(7) 0.0322(8) -0.0003(6) -0.0063(6) -0.0140(6)
W10 0.0211(7) 0.0289(7) 0.0361(8) -0.0020(6) -0.0053(6) -0.0127(6)
W11 0.0304(7) 0.0300(7) 0.0327(8) -0.0028(6) -0.0039(6) -0.0190(6)
W12 0.0329(7) 0.0215(6) 0.0340(8) 0.0003(6) -0.0089(6) -0.0133(6)
W13 0.0265(7) 0.0245(7) 0.0471(9) 0.0005(6) -0.0156(6) -0.0109(6)
W14 0.0213(7) 0.0238(6) 0.0370(8) -0.0002(6) -0.0077(6) -0.0132(5)
W15 0.0247(7) 0.0225(6) 0.0318(8) 0.0003(6) -0.0077(6) -0.0111(6)
W16 0.0312(7) 0.0240(7) 0.0332(8) -0.0003(6) -0.0068(6) -0.0129(6)
W17 0.0346(8) 0.0261(7) 0.0358(8) 0.0000(6) -0.0115(6) -0.0163(6)
P1 0.020(4) 0.018(4) 0.027(5) -0.003(3) -0.002(3) -0.011(3)
P2 0.022(4) 0.017(4) 0.019(4) 0.000(3) -0.002(3) -0.013(3)
K1 0.028(4) 0.040(4) 0.053(5) -0.014(4) -0.004(4) -0.015(3)
K2 0.039(4) 0.038(4) 0.050(5) -0.005(4) -0.009(4) -0.022(4)
K3 0.042(4) 0.041(4) 0.046(5) -0.004(4) -0.006(4) -0.018(4)
K4 0.063(6) 0.057(5) 0.051(6) -0.012(4) -0.001(4) -0.038(5)
K5 0.068(7) 0.036(5) 0.040(6) -0.007(5) 0.011(5) -0.040(5)
K6 0.028(8) 0.028(7) 0.031(9) 0.012(6) -0.015(6) 0.000(6)
K7 0.036(9) 0.066(11) 0.036(10) -0.002(8) 0.000(7) -0.020(8)

loop_
_atom_type_symbol
_atom_type_description
_atom_type_scat_dispersion_real
_atom_type_scat_dispersion_imag
_atom_type_scat_source
Li Li -0.0003 0.0001 'International Tables Vol C Tables 4.2.6.8 and 6.1.1.4'
H H 0.0000 0.0000 'International Tables Vol C Tables 4.2.6.8 and 6.1.1.4'
O O 0.0106 0.0060 'International Tables Vol C Tables 4.2.6.8 and 6.1.1.4'
P P 0.1023 0.0942 'International Tables Vol C Tables 4.2.6.8 and 6.1.1.4'
K K 0.2009 0.2494 'International Tables Vol C Tables 4.2.6.8 and 6.1.1.4'
Pd Pd -0.9988 1.0072 'International Tables Vol C Tables 4.2.6.8 and 6.1.1.4'
W W -0.8490 6.8722 'International Tables Vol C Tables 4.2.6.8 and 6.1.1.4'

loop_
_geom_angle_atom_site_label_1
_geom_angle_atom_site_label_2
_geom_angle_atom_site_label_3
_geom_angle
_geom_angle_site_symmetry_1
_geom_angle_site_symmetry_3
O1D1 Pd1 O2D1 179.6(8) . 2_566
O1D1 Pd1 O6D1 90.1(8) . .
O2D1 Pd1 O6D1 89.9(8) 2_566 .
O1D1 Pd1 O7D1 89.9(8) . 2_566
O2D1 Pd1 O7D1 90.1(8) 2_566 2_566
O6D1 Pd1 O7D1 176.6(8) . 2_566
O1D1 Pd1 Pd1 89.5(6) . 2_566
O2D1 Pd1 Pd1 90.1(6) 2_566 2_566
O6D1 Pd1 Pd1 91.5(6) . 2_566
O7D1 Pd1 Pd1 91.9(6) 2_566 2_566
O1T W1 O19 104.7(9) . .
O1T W1 O12 100.7(9) . .
O19 W1 O12 154.1(9) . .
O1T W1 O13 102.0(9) . .
O19 W1 O13 90.3(8) . .
O12 W1 O13 89.6(8) . .
O1T W1 O14 101.3(9) . .
O19 W1 O14 85.4(8) . .
O12 W1 O14 84.4(8) . .
O13 W1 O14 156.6(8) . .
O1T W1 O1P1 170.7(8) . .
O19 W1 O1P1 83.3(7) . .
O12 W1 O1P1 71.9(7) . .
O13 W1 O1P1 72.7(7) . .
O14 W1 O1P1 83.9(7) . .
O1T W1 K10 53.6(10) . 2_665
O19 W1 K10 51.4(10) . 2_665
O12 W1 K10 154.3(10) . 2_665
O13 W1 K10 94.6(9) . 2_665
O14 W1 K10 100.5(9) . 2_665
O1P1 W1 K10 133.5(9) . 2_665
O2T W2 O25 102.6(9) . .
O2T W2 O26 103.2(9) . .
O25 W2 O26 89.4(8) . .
O2T W2 O23 99.4(10) . .
O25 W2 O23 157.8(8) . .
O26 W2 O23 88.2(9) . .
O2T W2 O12 99.2(9) . .
O25 W2 O12 87.5(8) . .
O26 W2 O12 157.5(8) . .
O23 W2 O12 86.3(8) . .
O2T W2 O1P1 166.9(9) . .
O25 W2 O1P1 86.1(7) . .
O26 W2 O1P1 86.5(7) . .
O23 W2 O1P1 71.8(8) . .
O12 W2 O1P1 71.1(7) . .
O3T W3 O37 104.1(9) . .
O3T W3 O38 102.3(9) . .
O37 W3 O38 87.7(8) . .
O3T W3 O23 103.9(10) . .
O37 W3 O23 88.3(9) . .
O38 W3 O23 153.6(9) . .
O3T W3 O13 98.5(9) . .
O37 W3 O13 157.4(8) . .
O38 W3 O13 86.8(8) . .
O23 W3 O13 86.9(8) . .
O3T W3 O1P1 169.2(8) . .
O37 W3 O1P1 85.7(7) . .
O38 W3 O1P1 82.2(7) . .
O23 W3 O1P1 71.5(8) . .
O13 W3 O1P1 71.8(7) . .
O3T W3 K7 49.8(7) . 2_665
O37 W3 K7 93.5(6) . 2_665
O38 W3 K7 53.0(6) . 2_665
O23 W3 K7 153.3(7) . 2_665
O13 W3 K7 100.6(6) . 2_665
O1P1 W3 K7 135.2(5) . 2_665
O4T W4 O49 103.6(8) . .
O4T W4 O410 97.5(9) . .
O49 W4 O410 87.3(8) . .
O4T W4 O45 99.6(9) . .
O49 W4 O45 156.8(8) . .
O410 W4 O45 90.6(8) . .
O4T W4 O14 99.7(9) . .
O49 W4 O14 85.9(8) . .
O410 W4 O14 162.6(7) . .
O45 W4 O14 89.4(8) . .
O4T W4 O2P1 173.2(8) . .
O49 W4 O2P1 83.1(7) . .
O410 W4 O2P1 81.1(7) . .
O45 W4 O2P1 73.8(7) . .
O14 W4 O2P1 82.1(7) . .
O4T W4 K2 42.0(7) . 1_455
O49 W4 K2 107.0(6) . 1_455
O410 W4 K2 56.4(6) . 1_455
O45 W4 K2 90.8(6) . 1_455
O14 W4 K2 141.0(5) . 1_455
O2P1 W4 K2 134.9(5) . 1_455
O5T W5 O511 101.0(9) . .
O5T W5 O56 100.2(8) . .
O511 W5 O56 92.8(8) . .
O5T W5 O45 98.5(9) . .
O511 W5 O45 94.6(8) . .
O56 W5 O45 158.1(8) . .
O5T W5 O25 95.9(9) . .
O511 W5 O25 163.0(7) . .
O56 W5 O25 82.8(8) . .
O45 W5 O25 84.2(8) . .
O5T W5 O2P1 171.4(8) . .
O511 W5 O2P1 84.3(7) . .
O56 W5 O2P1 86.2(7) . .
O45 W5 O2P1 74.1(7) . .
O25 W5 O2P1 79.1(7) . .
O5T W5 K1 42.9(7) . 1_455
O511 W5 K1 58.4(6) . 1_455
O56 W5 K1 105.2(6) . 1_455
O45 W5 K1 96.2(6) . 1_455
O25 W5 K1 138.6(5) . 1_455
O2P1 W5 K1 140.9(5) . 1_455
O6T W6 O612 101.9(10) . .
O6T W6 O56 101.2(9) . .
O612 W6 O56 91.6(8) . .
O6T W6 O67 98.3(10) . .
O612 W6 O67 94.3(9) . .
O56 W6 O67 158.0(8) . .
O6T W6 O26 95.0(10) . .
O612 W6 O26 162.9(8) . .
O56 W6 O26 82.4(8) . .
O67 W6 O26 85.9(9) . .
O6T W6 O3P1 170.4(9) . .
O612 W6 O3P1 84.0(8) . .
O56 W6 O3P1 86.0(7) . .
O67 W6 O3P1 73.5(7) . .
O26 W6 O3P1 79.6(7) . .
O6T W6 K3 43.9(8) . 1_545
O612 W6 K3 58.1(6) . 1_545
O56 W6 K3 103.3(6) . 1_545
O67 W6 K3 97.8(6) . 1_545
O26 W6 K3 138.9(5) . 1_545
O3P1 W6 K3 140.8(5) . 1_545
O7T W7 O713 98.1(10) . .
O7T W7 O78 102.1(9) . .
O713 W7 O78 88.9(9) . .
O7T W7 O67 98.5(9) . .
O713 W7 O67 91.5(9) . .
O78 W7 O67 159.2(9) . .
O7T W7 O37 97.3(10) . .
O713 W7 O37 164.6(8) . .
O78 W7 O37 86.9(9) . .
O67 W7 O37 87.3(9) . .
O7T W7 O3P1 172.4(8) . .
O713 W7 O3P1 82.7(7) . .
O78 W7 O3P1 85.5(8) . .
O67 W7 O3P1 73.9(8) . .
O37 W7 O3P1 82.3(7) . .
O7T W7 K1 37.3(8) . .
O713 W7 K1 61.2(6) . .
O78 W7 K1 95.1(6) . .
O67 W7 K1 103.3(6) . .
O37 W7 K1 133.9(6) . .
O3P1 W7 K1 143.8(5) . .
O8T W8 O814 100.1(8) . .
O8T W8 O89 97.9(8) . .
O814 W8 O89 94.1(8) . .
O8T W8 O78 102.2(9) . .
O814 W8 O78 88.5(8) . .
O89 W8 O78 158.9(8) . .
O8T W8 O38 96.4(9) . .
O814 W8 O38 163.1(7) . .
O89 W8 O38 87.5(8) . .
O78 W8 O38 84.2(8) . .
O8T W8 O4P1 171.6(8) . .
O814 W8 O4P1 84.1(7) . .
O89 W8 O4P1 74.5(7) . .
O78 W8 O4P1 85.0(7) . .
O38 W8 O4P1 80.1(7) . .
O8T W8 K2 39.9(7) . .
O814 W8 K2 60.4(5) . .
O89 W8 K2 103.2(6) . .
O78 W8 K2 96.3(6) . .
O38 W8 K2 135.5(6) . .
O4P1 W8 K2 144.4(5) . .
O8T W8 K5 53.8(7) . 1_565
O814 W8 K5 100.5(5) . 1_565
O89 W8 K5 44.1(6) . 1_565
O78 W8 K5 155.3(6) . 1_565
O38 W8 K5 92.3(6) . 1_565
O4P1 W8 K5 118.5(5) . 1_565
K2 W8 K5 69.34(19) . 1_565
O8T W8 K7 42.0(7) . 2_665
O814 W8 K7 141.0(5) . 2_665
O89 W8 K7 99.4(6) . 2_665
O78 W8 K7 91.5(7) . 2_665
O38 W8 K7 54.7(6) . 2_665
O4P1 W8 K7 134.7(5) . 2_665
K2 W8 K7 80.9(3) . 2_665
K5 W8 K7 67.1(3) 1_565 2_665
O9T W9 O915 100.4(9) . .
O9T W9 O49 102.3(9) . .
O915 W9 O49 91.7(8) . .
O9T W9 O89 99.8(9) . .
O915 W9 O89 92.7(8) . .
O49 W9 O89 156.3(8) . .
O9T W9 O19 96.5(9) . .
O915 W9 O19 162.9(8) . .
O49 W9 O19 82.4(8) . .
O89 W9 O19 86.6(8) . .
O9T W9 O4P1 172.1(9) . .
O915 W9 O4P1 84.2(7) . .
O49 W9 O4P1 83.8(7) . .
O89 W9 O4P1 73.5(7) . .
O19 W9 O4P1 79.3(7) . .
O9T W9 K4 41.0(8) . 1_465
O915 W9 K4 59.4(6) . 1_465
O49 W9 K4 101.8(5) . 1_465
O89 W9 K4 100.5(6) . 1_465
O19 W9 K4 137.5(6) . 1_465
O4P1 W9 K4 143.1(5) . 1_465
O9T W9 K10 43.4(11) . 2_665
O915 W9 K10 143.6(9) . 2_665
O49 W9 K10 99.6(9) . 2_665
O89 W9 K10 90.6(10) . 2_665
O19 W9 K10 53.5(9) . 2_665
O4P1 W9 K10 131.2(9) . 2_665
K4 W9 K10 84.4(8) 1_465 2_665
O10T W10 O105 101.2(8) . .
O10T W10 O410 96.2(9) . .
O105 W10 O410 89.3(8) . .
O10T W10 O106 98.9(8) . .
O105 W10 O106 86.4(8) . .
O410 W10 O106 164.9(7) . .
O10T W10 O101 99.3(8) . .
O105 W10 O101 159.5(8) . .
O410 W10 O101 89.6(8) . .
O106 W10 O101 89.5(7) . .
O10T W10 O1P2 173.5(8) . .
O105 W10 O1P2 85.2(7) . .
O410 W10 O1P2 85.0(7) . .
O106 W10 O1P2 80.2(7) . .
O101 W10 O1P2 74.3(7) . .
O10T W10 K2 39.0(7) . 1_455
O105 W10 K2 108.8(6) . 1_455
O410 W10 K2 58.7(6) . 1_455
O106 W10 K2 136.3(5) . 1_455
O101 W10 K2 87.9(6) . 1_455
O1P2 W10 K2 139.9(5) . 1_455
O11T W11 O1D1 100.2(9) . .
O11T W11 O112 102.1(9) . .
O1D1 W11 O112 97.0(9) . .
O11T W11 O101 98.4(9) . .
O1D1 W11 O101 91.0(8) . .
O112 W11 O101 156.2(9) . .
O11T W11 O511 91.7(9) . .
O1D1 W11 O511 167.9(8) . .
O112 W11 O511 82.8(8) . .
O101 W11 O511 84.7(8) . .
O11T W11 O1P2 169.6(8) . .
O1D1 W11 O1P2 87.7(8) . .
O112 W11 O1P2 83.4(8) . .
O101 W11 O1P2 74.6(7) . .
O511 W11 O1P2 80.2(7) . .
O11T W11 K9 48.4(8) . .
O1D1 W11 K9 85.3(8) . .
O112 W11 K9 58.6(8) . .
O101 W11 K9 144.8(7) . .
O511 W11 K9 104.7(7) . .
O1P2 W11 K9 139.9(7) . .
O11T W11 K1 34.9(7) . 1_455
O1D1 W11 K1 134.2(6) . 1_455
O112 W11 K1 101.2(6) . 1_455
O101 W11 K1 88.8(6) . 1_455
O511 W11 K1 57.3(5) . 1_455
O1P2 W11 K1 135.8(5) . 1_455
K9 W11 K1 69.8(5) . 1_455
O12T W12 O2D1 100.0(10) . .
O12T W12 O112 102.9(9) . .
O2D1 W12 O112 95.1(9) . .
O12T W12 O123 99.5(9) . .
O2D1 W12 O123 91.3(9) . .
O112 W12 O123 155.1(9) . .
O12T W12 O612 92.7(9) . .
O2D1 W12 O612 167.1(8) . .
O112 W12 O612 84.4(8) . .
O123 W12 O612 84.1(8) . .
O12T W12 O2P2 170.5(8) . .
O2D1 W12 O2P2 86.4(8) . .
O112 W12 O2P2 83.4(7) . .
O123 W12 O2P2 73.1(7) . .
O612 W12 O2P2 80.7(7) . .
O12T W12 K9 53.3(8) . .
O2D1 W12 K9 84.5(8) . .
O112 W12 K9 53.9(7) . .
O123 W12 K9 150.9(7) . .
O612 W12 K9 105.3(7) . .
O2P2 W12 K9 135.0(6) . .
O12T W12 K3 34.9(8) . 1_545
O2D1 W12 K3 134.2(6) . 1_545
O112 W12 K3 101.8(6) . 1_545
O123 W12 K3 90.6(6) . 1_545
O612 W12 K3 58.0(5) . 1_545
O2P2 W12 K3 137.3(5) . 1_545
K9 W12 K3 72.5(4) . 1_545
O13T W13 O123 99.4(9) . .
O13T W13 O137 99.8(10) . .
O123 W13 O137 92.9(8) . .
O13T W13 O134 101.8(9) . .
O123 W13 O134 158.2(8) . .
O137 W13 O134 88.0(8) . .
O13T W13 O713 95.2(10) . .
O123 W13 O713 88.0(8) . .
O137 W13 O713 164.6(8) . .
O134 W13 O713 85.5(8) . .
O13T W13 O2P2 173.7(8) . .
O123 W13 O2P2 74.3(7) . .
O137 W13 O2P2 81.6(7) . .
O134 W13 O2P2 84.3(7) . .
O713 W13 O2P2 83.9(7) . .
O13T W13 K6 51.2(8) . 1_645
O123 W13 K6 49.2(6) . 1_645
O137 W13 K6 91.4(6) . 1_645
O134 W13 K6 152.5(6) . 1_645
O713 W13 K6 100.8(6) . 1_645
O2P2 W13 K6 122.8(5) . 1_645
O13T W13 K1 36.6(8) . .
O123 W13 K1 101.0(6) . .
O137 W13 K1 135.6(6) . .
O134 W13 K1 93.4(6) . .
O713 W13 K1 58.9(6) . .
O2P2 W13 K1 142.8(5) . .
K6 W13 K1 68.2(2) 1_645 .
O14T W14 O147 100.7(9) . .
O14T W14 O134 101.1(8) . .
O147 W14 O134 91.5(8) . .
O14T W14 O145 99.7(8) . .
O147 W14 O145 93.6(9) . .
O134 W14 O145 157.3(8) . .
O14T W14 O814 95.3(8) . .
O147 W14 O814 163.6(8) . .
O134 W14 O814 82.3(7) . .
O145 W14 O814 86.7(8) . .
O14T W14 O3P2 173.2(7) . .
O147 W14 O3P2 81.8(8) . .
O134 W14 O3P2 85.1(7) . .
O145 W14 O3P2 73.7(7) . .
O814 W14 O3P2 82.6(7) . .
O14T W14 K2 39.2(6) . .
O147 W14 K2 139.7(6) . .
O134 W14 K2 92.6(6) . .
O145 W14 K2 97.7(6) . .
O814 W14 K2 56.1(5) . .
O3P2 W14 K2 138.5(5) . .
O15T W15 O156 100.1(8) . .
O15T W15 O105 102.0(8) . .
O156 W15 O105 89.6(8) . .
O15T W15 O145 99.0(8) . .
O156 W15 O145 93.5(8) . .
O105 W15 O145 157.9(8) . .
O15T W15 O915 95.5(8) . .
O156 W15 O915 164.2(7) . .
O105 W15 O915 84.6(8) . .
O145 W15 O915 86.6(8) . .
O15T W15 O3P2 173.7(7) . .
O156 W15 O3P2 81.6(8) . .
O105 W15 O3P2 84.0(7) . .
O145 W15 O3P2 74.9(7) . .
O915 W15 O3P2 83.1(7) . .
O15T W15 K4 40.0(6) . 1_465
O156 W15 K4 140.0(6) . 1_465
O105 W15 K4 95.9(6) . 1_465
O145 W15 K4 95.7(6) . 1_465
O915 W15 K4 55.5(5) . 1_465
O3P2 W15 K4 138.3(5) . 1_465
O16T W16 O6D1 100.1(9) . .
O16T W16 O106 100.5(8) . .
O6D1 W16 O106 93.2(8) . .
O16T W16 O167 97.5(9) . .
O6D1 W16 O167 93.4(9) . .
O106 W16 O167 159.4(8) . .
O16T W16 O156 93.2(8) . .
O6D1 W16 O156 166.5(8) . .
O106 W16 O156 82.2(7) . .
O167 W16 O156 86.9(8) . .
O16T W16 O4P2 169.7(7) . .
O6D1 W16 O4P2 87.1(8) . .
O106 W16 O4P2 86.4(7) . .
O167 W16 O4P2 74.5(7) . .
O156 W16 O4P2 80.0(7) . .
O16T W16 K9 75.5(8) . 2_566
O6D1 W16 K9 62.8(8) . 2_566
O106 W16 K9 153.8(6) . 2_566
O167 W16 K9 42.5(7) . 2_566
O156 W16 K9 123.6(7) . 2_566
O4P2 W16 K9 101.7(6) . 2_566
O17T W17 O7D1 100.1(9) . .
O17T W17 O137 101.9(8) . .
O7D1 W17 O137 93.3(9) . .
O17T W17 O167 96.6(8) . .
O7D1 W17 O167 92.9(9) . .
O137 W17 O167 159.2(8) . .
O17T W17 O147 94.8(8) . .
O7D1 W17 O147 164.7(9) . .
O137 W17 O147 79.8(8) . .
O167 W17 O147 89.3(8) . .
O17T W17 O4P2 169.1(7) . .
O7D1 W17 O4P2 85.7(8) . .
O137 W17 O4P2 86.9(7) . .
O167 W17 O4P2 73.8(7) . .
O147 W17 O4P2 80.3(7) . .
O17T W17 K9 69.7(8) . 2_566
O7D1 W17 K9 62.3(8) . 2_566
O137 W17 K9 150.8(7) . 2_566
O167 W17 K9 46.7(7) . 2_566
O147 W17 K9 127.8(7) . 2_566
O4P2 W17 K9 105.6(6) . 2_566
O2P1 P1 O4P1 111.8(11) . .
O2P1 P1 O3P1 112.0(11) . .
O4P1 P1 O3P1 112.9(11) . .
O2P1 P1 O1P1 107.3(10) . .
O4P1 P1 O1P1 106.3(11) . .
O3P1 P1 O1P1 106.1(11) . .
O3P2 P2 O2P2 113.5(11) . .
O3P2 P2 O1P2 110.9(11) . .
O2P2 P2 O1P2 109.7(11) . .
O3P2 P2 O4P2 105.5(10) . .
O2P2 P2 O4P2 109.6(10) . .
O1P2 P2 O4P2 107.5(11) . .
W1 O1T K7 149.4(11) . .
W1 O1T K8 137.4(11) . .
K7 O1T K8 25.8(6) . .
W1 O1T K10 101.5(13) . 2_665
K7 O1T K10 90.0(12) . 2_665
K8 O1T K10 115.1(12) . 2_665
W2 O2T K5 147.4(12) . .
W3 O3T K10 157.2(16) . .
W3 O3T K7 105.0(10) . 2_665
K10 O3T K7 95.1(13) . 2_665
W4 O4T K2 114.8(10) . 1_455
W4 O4T K8 130.0(11) . 2_565
K2 O4T K8 102.0(8) 1_455 2_565
W5 O5T K4 151.4(11) . 1_455
W5 O5T K1 113.4(10) . 1_455
K4 O5T K1 92.0(6) 1_455 1_455
W6 O6T K2 153.8(13) . 1_545
W6 O6T K3 112.3(11) . 1_545
K2 O6T K3 89.8(6) 1_545 1_545
W7 O7T K4 143.1(12) . .
W7 O7T K1 121.0(11) . .
K4 O7T K1 94.0(7) . .
W8 O8T K2 116.4(10) . .
W8 O8T K7 114.1(9) . 2_665
K2 O8T K7 127.0(8) . 2_665
W8 O8T K8 136.4(11) . 2_665
K2 O8T K8 107.2(8) . 2_665
K7 O8T K8 25.7(5) 2_665 2_665
W8 O8T K5 100.1(8) . 1_565
K2 O8T K5 95.4(6) . 1_565
K7 O8T K5 90.6(7) 2_665 1_565
K8 O8T K5 75.4(6) 2_665 1_565
W9 O9T K4 115.2(11) . 1_465
W9 O9T K10 112.9(14) . 2_665
K4 O9T K10 131.7(13) 1_465 2_665
W10 O10T K2 118.1(9) . 1_455
W10 O10T K3 138.5(10) . 1_455
K2 O10T K3 95.1(6) 1_455 1_455
P1 O1P1 W2 121.7(10) . .
P1 O1P1 W1 124.7(9) . .
W2 O1P1 W1 93.1(6) . .
P1 O1P1 W3 124.1(9) . .
W2 O1P1 W3 93.0(6) . .
W1 O1P1 W3 91.5(7) . .
W11 O1D1 Pd1 162.6(11) . .
W11 O11T K1 124.2(10) . 1_455
W11 O11T K9 104.9(10) . .
K1 O11T K9 103.0(9) 1_455 .
W1 O12 W2 123.8(10) . .
P2 O1P2 W10 128.1(11) . .
P2 O1P2 W11 127.2(11) . .
W10 O1P2 W11 91.0(7) . .
W12 O12T K3 123.7(11) . 1_545
W12 O12T K9 100.2(10) . .
K3 O12T K9 103.9(8) 1_545 .
W1 O13 W3 124.0(10) . .
W13 O13T K1 122.7(11) . .
W13 O13T K6 102.9(9) . 1_645
K1 O13T K6 96.5(7) . 1_645
W4 O14 W1 149.9(9) . .
W14 O14T K3 143.3(10) . .
W14 O14T K2 118.5(9) . .
K3 O14T K2 94.3(6) . .
W15 O15T K1 148.9(10) . 1_465
W15 O15T K4 117.1(9) . 1_465
K1 O15T K4 91.0(5) 1_465 1_465
W16 O16T K6 163.0(11) . .
W17 O17T K6 175.2(10) . 2_576
W1 O19 W9 154.8(12) . .
W1 O19 K10 101.2(12) . 2_665
W9 O19 K10 95.9(12) . 2_665
W12 O2D1 Pd1 161.4(12) . 2_566
P1 O2P1 W5 130.1(11) . .
P1 O2P1 W4 128.1(11) . .
W5 O2P1 W4 89.2(6) . .
P2 O2P2 W12 127.2(10) . .
P2 O2P2 W13 127.2(10) . .
W12 O2P2 W13 90.7(6) . .
W3 O23 W2 123.8(11) . .
W2 O25 W5 148.9(10) . .
W2 O26 W6 148.9(11) . .
P1 O3P1 W6 130.6(11) . .
P1 O3P1 W7 128.0(11) . .
W6 O3P1 W7 90.5(6) . .
P2 O3P2 W15 128.8(12) . .
P2 O3P2 W14 125.3(11) . .
W15 O3P2 W14 91.1(7) . .
W3 O37 W7 148.4(11) . .
W3 O38 W8 152.5(11) . .
W3 O38 K7 98.6(8) . 2_665
W8 O38 K7 94.9(7) . 2_665
P1 O4P1 W8 128.8(11) . .
P1 O4P1 W9 128.8(11) . .
W8 O4P1 W9 89.9(6) . .
P2 O4P2 W16 128.6(10) . .
P2 O4P2 W17 126.7(9) . .
W16 O4P2 W17 93.8(6) . .
W4 O45 W5 122.3(10) . .
W4 O49 W9 154.5(11) . .
W6 O56 W5 154.1(11) . .
W16 O6D1 Pd1 149.3(13) . .
W7 O67 W6 121.2(11) . .
W17 O7D1 Pd1 150.2(13) . 2_566
W7 O78 W8 151.7(12) . .
W8 O89 W9 121.4(10) . .
W8 O89 K5 107.4(8) . 1_565
W9 O89 K5 131.0(9) . 1_565
W11 O101 W10 120.1(10) . .
W10 O105 W15 149.2(11) . .
W16 O106 W10 153.6(10) . .
W11 O112 W12 145.1(12) . .
W11 O112 K9 90.7(9) . .
W12 O112 K9 96.2(9) . .
W13 O123 W12 121.8(10) . .
W13 O123 K6 101.5(8) . 1_645
W12 O123 K6 134.8(9) . 1_645
W14 O134 W13 144.7(11) . .
W17 O137 W13 154.6(11) . .
W15 O145 W14 120.1(10) . .
W14 O147 W17 151.5(11) . .
W15 O156 W16 149.5(10) . .
W16 O167 W17 117.2(10) . .
W16 O167 K9 111.3(10) . 2_566
W17 O167 K9 104.8(9) . 2_566
W4 O410 W10 163.2(11) . .
W4 O410 K2 95.2(7) . 1_455
W10 O410 K2 91.3(7) . 1_455
W5 O511 W11 164.2(10) . .
W5 O511 K1 93.7(7) . 1_455
W11 O511 K1 91.3(6) . 1_455
W6 O612 W12 163.8(11) . .
W6 O612 K3 94.7(7) . 1_545
W12 O612 K3 90.4(6) . 1_545
W7 O713 W13 162.5(11) . .
W8 O814 W14 164.7(9) . .
W8 O814 K2 90.3(6) . .
W14 O814 K2 94.2(6) . .
W9 O915 W15 162.8(10) . .
W9 O915 K4 91.1(7) . 1_465
W15 O915 K4 94.7(6) . 1_465
O9W K1 O11T 70.1(7) . 1_655
O9W K1 O7T 133.2(8) . .
O11T K1 O7T 154.7(7) 1_655 .
O9W K1 O15T 76.1(7) . 1_645
O11T K1 O15T 130.4(6) 1_655 1_645
O7T K1 O15T 72.4(6) . 1_645
O9W K1 O13T 75.1(7) . .
O11T K1 O13T 75.5(6) 1_655 .
O7T K1 O13T 99.2(7) . .
O15T K1 O13T 128.8(6) 1_645 .
O9W K1 O5T 127.3(7) . 1_655
O11T K1 O5T 100.5(6) 1_655 1_655
O7T K1 O5T 73.8(6) . 1_655
O15T K1 O5T 72.6(6) 1_645 1_655
O13T K1 O5T 155.2(6) . 1_655
O9W K1 O1W 139.0(8) . 1_655
O11T K1 O1W 80.0(6) 1_655 1_655
O7T K1 O1W 75.0(6) . 1_655
O15T K1 O1W 144.2(6) 1_645 1_655
O13T K1 O1W 70.6(6) . 1_655
O5T K1 O1W 84.6(6) 1_655 1_655
O9W K1 O511 113.4(7) . 1_655
O11T K1 O511 52.1(5) 1_655 1_655
O7T K1 O511 111.3(6) . 1_655
O15T K1 O511 116.6(5) 1_645 1_655
O13T K1 O511 113.4(6) . 1_655
O5T K1 O511 51.5(5) 1_655 1_655
O1W K1 O511 63.3(5) 1_655 1_655
O9W K1 W5 126.1(6) . 1_655
O11T K1 W5 78.7(5) 1_655 1_655
O7T K1 W5 89.9(5) . 1_655
O15T K1 W5 93.8(4) 1_645 1_655
O13T K1 W5 137.2(5) . 1_655
O5T K1 W5 23.7(4) 1_655 1_655
O1W K1 W5 71.7(4) 1_655 1_655
O511 K1 W5 27.9(3) 1_655 1_655
O9W K1 W11 88.7(6) . 1_655
O11T K1 W11 20.9(4) 1_655 1_655
O7T K1 W11 138.0(5) . 1_655
O15T K1 W11 131.4(4) 1_645 1_655
O13T K1 W11 89.0(5) . 1_655
O5T K1 W11 81.7(4) 1_655 1_655
O1W K1 W11 69.1(4) 1_655 1_655
O511 K1 W11 31.5(3) 1_655 1_655
W5 K1 W11 58.83(10) 1_655 1_655
O9W K1 W7 125.0(6) . .
O11T K1 W7 143.5(5) 1_655 .
O7T K1 W7 21.7(5) . .
O15T K1 W7 86.0(4) 1_645 .
O13T K1 W7 77.4(5) . .
O5T K1 W7 93.9(4) 1_655 .
O1W K1 W7 68.1(4) 1_655 .
O511 K1 W7 121.1(4) 1_655 .
W5 K1 W7 106.28(19) 1_655 .
W11 K1 W7 137.2(2) 1_655 .
O9W K1 W13 88.9(6) . .
O11T K1 W13 94.7(5) 1_655 .
O7T K1 W13 78.4(5) . .
O15T K1 W13 120.3(4) 1_645 .
O13T K1 W13 20.8(4) . .
O5T K1 W13 143.6(5) 1_655 .
O1W K1 W13 65.7(4) 1_655 .
O511 K1 W13 122.3(4) 1_655 .
W5 K1 W13 137.4(2) 1_655 .
W11 K1 W13 104.92(16) 1_655 .
W7 K1 W13 56.67(10) . .
O5W K2 O8T 79.7(7) 1_655 .
O5W K2 O10T 115.6(7) 1_655 1_655
O8T K2 O10T 159.1(6) . 1_655
O5W K2 O14T 135.2(7) 1_655 .
O8T K2 O14T 104.3(6) . .
O10T K2 O14T 75.5(6) 1_655 .
O5W K2 O6T 71.1(7) 1_655 1_565
O8T K2 O6T 129.3(7) . 1_565
O10T K2 O6T 71.1(6) 1_655 1_565
O14T K2 O6T 72.8(6) . 1_565
O5W K2 O4T 67.0(7) 1_655 1_655
O8T K2 O4T 74.0(6) . 1_655
O10T K2 O4T 98.1(6) 1_655 1_655
O14T K2 O4T 157.7(6) . 1_655
O6T K2 O4T 126.0(6) 1_565 1_655
O5W K2 O1W 149.6(8) 1_655 1_655
O8T K2 O1W 76.7(6) . 1_655
O10T K2 O1W 83.9(6) 1_655 1_655
O14T K2 O1W 70.1(6) . 1_655
O6T K2 O1W 139.3(7) 1_565 1_655
O4T K2 O1W 88.1(6) 1_655 1_655
O5W K2 O23W 60.6(12) 1_655 1_565
O8T K2 O23W 69.4(12) . 1_565
O10T K2 O23W 129.8(12) 1_655 1_565
O14T K2 O23W 78.9(12) . 1_565
O6T K2 O23W 60.3(12) 1_565 1_565
O4T K2 O23W 119.6(12) 1_655 1_565
O1W K2 O23W 125.8(11) 1_655 1_565
O5W K2 O410 107.2(7) 1_655 1_655
O8T K2 O410 111.3(6) . 1_655
O10T K2 O410 52.2(5) 1_655 1_655
O14T K2 O410 112.2(5) . 1_655
O6T K2 O410 116.4(6) 1_565 1_655
O4T K2 O410 51.2(5) 1_655 1_655
O1W K2 O410 65.1(5) 1_655 1_655
O23W K2 O410 167.7(12) 1_565 1_655
O5W K2 O814 110.8(6) 1_655 .
O8T K2 O814 52.9(5) . .
O10T K2 O814 126.0(6) 1_655 .
O14T K2 O814 52.0(5) . .
O6T K2 O814 100.6(6) 1_565 .
O4T K2 O814 125.0(5) 1_655 .
O1W K2 O814 68.6(5) 1_655 .
O23W K2 O814 57.3(11) 1_565 .
O410 K2 O814 133.6(5) 1_655 .
O5W K2 W8 95.2(6) 1_655 .
O8T K2 W8 23.7(4) . .
O10T K2 W8 149.1(5) 1_655 .
O14T K2 W8 80.6(4) . .
O6T K2 W8 120.0(5) 1_565 .
O4T K2 W8 96.5(4) 1_655 .
O1W K2 W8 69.5(4) 1_655 .
O23W K2 W8 62.3(10) 1_565 .
O410 K2 W8 123.4(4) 1_655 .
O814 K2 W8 29.2(3) . .
O5W K2 W10 118.8(6) 1_655 1_655
O8T K2 W10 137.8(5) . 1_655
O10T K2 W10 22.9(4) 1_655 1_655
O14T K2 W10 88.4(4) . 1_655
O6T K2 W10 92.8(5) 1_565 1_655
O4T K2 W10 79.5(4) 1_655 1_655
O1W K2 W10 70.2(4) 1_655 1_655
O23W K2 W10 152.6(11) 1_565 1_655
O410 K2 W10 30.0(3) 1_655 1_655
O814 K2 W10 130.3(4) . 1_655
W8 K2 W10 139.6(2) . 1_655
O12T K3 O14T 135.8(6) 1_565 .
O12T K3 O8W 69.3(7) 1_565 .
O14T K3 O8W 87.6(7) . .
O12T K3 O10T 143.9(6) 1_565 1_655
O14T K3 O10T 76.2(6) . 1_655
O8W K3 O10T 139.8(7) . 1_655
O12T K3 O16W 121.0(10) 1_565 .
O14T K3 O16W 81.9(9) . .
O8W K3 O16W 70.0(10) . .
O10T K3 O16W 71.3(9) 1_655 .
O12T K3 O22W 67.7(9) 1_565 .
O14T K3 O22W 70.8(8) . .
O8W K3 O22W 77.2(9) . .
O10T K3 O22W 128.5(9) 1_655 .
O16W K3 O22W 137.9(11) . .
O12T K3 O6T 101.2(7) 1_565 1_565
O14T K3 O6T 73.1(6) . 1_565
O8W K3 O6T 140.8(7) . 1_565
O10T K3 O6T 68.9(6) 1_655 1_565
O16W K3 O6T 136.9(10) . 1_565
O22W K3 O6T 64.3(9) . 1_565
O12T K3 O6W 76.3(7) 1_565 1_565
O14T K3 O6W 142.8(7) . 1_565
O8W K3 O6W 127.1(8) . 1_565
O10T K3 O6W 68.4(7) 1_655 1_565
O16W K3 O6W 96.9(10) . 1_565
O22W K3 O6W 124.2(9) . 1_565
O6T K3 O6W 83.7(7) 1_565 1_565
O12T K3 O612 52.7(6) 1_565 1_565
O14T K3 O612 118.2(5) . 1_565
O8W K3 O612 118.2(6) . 1_565
O10T K3 O612 101.8(5) 1_655 1_565
O16W K3 O612 157.3(9) . 1_565
O22W K3 O612 63.5(8) . 1_565
O6T K3 O612 50.9(6) 1_565 1_565
O6W K3 O612 60.9(6) 1_565 1_565
O12T K3 W6 78.7(5) 1_565 1_565
O14T K3 W6 94.7(4) . 1_565
O8W K3 W6 135.4(5) . 1_565
O10T K3 W6 83.2(4) 1_655 1_565
O16W K3 W6 154.4(9) . 1_565
O22W K3 W6 61.9(7) . 1_565
O6T K3 W6 23.8(4) 1_565 1_565
O6W K3 W6 70.6(6) 1_565 1_565
O612 K3 W6 27.2(3) 1_565 1_565
O12T K3 W12 21.4(5) 1_565 1_565
O14T K3 W12 135.3(4) . 1_565
O8W K3 W12 89.8(5) . 1_565
O10T K3 W12 127.3(4) 1_655 1_565
O16W K3 W12 138.0(9) . 1_565
O22W K3 W12 65.1(7) . 1_565
O6T K3 W12 81.4(5) 1_565 1_565
O6W K3 W12 65.9(6) 1_565 1_565
O612 K3 W12 31.5(3) 1_565 1_565
W6 K3 W12 58.15(11) 1_565 1_565
O12T K3 K2 145.1(5) 1_565 .
O14T K3 K2 43.9(4) . .
O8W K3 K2 131.3(5) . .
O10T K3 K2 41.8(4) 1_655 .
O16W K3 K2 93.9(9) . .
O22W K3 K2 88.2(8) . .
O6T K3 K2 44.3(5) 1_565 .
O6W K3 K2 99.6(6) 1_565 .
O612 K3 K2 94.5(4) 1_565 .
W6 K3 K2 67.50(16) 1_565 .
W12 K3 K2 125.6(2) 1_565 .
O19W K4 O26W 71.3(17) . .
O19W K4 O5T 77.1(10) . 1_655
O26W K4 O5T 132.7(15) . 1_655
O19W K4 O7T 119.1(10) . .
O26W K4 O7T 88.6(16) . .
O5T K4 O7T 76.8(7) 1_655 .
O19W K4 O9T 84.9(10) . 1_645
O26W K4 O9T 72.2(15) . 1_645
O5T K4 O9T 139.0(7) 1_655 1_645
O7T K4 O9T 143.1(7) . 1_645
O19W K4 O15T 145.3(10) . 1_645
O26W K4 O15T 143.4(15) . 1_645
O5T K4 O15T 74.0(6) 1_655 1_645
O7T K4 O15T 72.3(6) . 1_645
O9T K4 O15T 104.7(6) 1_645 1_645
O19W K4 O3W 142.8(11) . .
O26W K4 O3W 74.3(15) . .
O5T K4 O3W 138.8(8) 1_655 .
O7T K4 O3W 73.2(7) . .
O9T K4 O3W 71.4(7) 1_645 .
O15T K4 O3W 70.4(7) 1_645 .
O19W K4 O915 119.5(10) . 1_645
O26W K4 O915 120.6(15) . 1_645
O5T K4 O915 105.4(6) 1_655 1_645
O7T K4 O915 120.1(6) . 1_645
O9T K4 O915 53.3(6) 1_645 1_645
O15T K4 O915 52.8(5) 1_645 1_645
O3W K4 O915 67.9(6) . 1_645
O19W K4 O14W 71.2(12) . 1_655
O26W K4 O14W 131.6(18) . 1_655
O5T K4 O14W 64.3(9) 1_655 1_655
O7T K4 O14W 136.7(10) . 1_655
O9T K4 O14W 75.0(10) 1_645 1_655
O15T K4 O14W 79.1(10) 1_645 1_655
O3W K4 O14W 126.1(10) . 1_655
O915 K4 O14W 58.2(9) 1_645 1_655
O19W K4 W9 101.2(9) . 1_645
O26W K4 W9 93.9(14) . 1_645
O5T K4 W9 126.7(5) 1_655 1_645
O7T K4 W9 138.1(5) . 1_645
O9T K4 W9 23.8(5) 1_645 1_645
O15T K4 W9 81.4(4) 1_645 1_645
O3W K4 W9 67.3(5) . 1_645
O915 K4 W9 29.5(3) 1_645 1_645
O14W K4 W9 65.0(8) 1_655 1_645
O19W K4 W15 139.2(9) . 1_645
O26W K4 W15 138.4(14) . 1_645
O5T K4 W15 87.8(5) 1_655 1_645
O7T K4 W15 93.1(5) . 1_645
O9T K4 W15 82.2(5) 1_645 1_645
O15T K4 W15 23.0(4) 1_645 1_645
O3W K4 W15 66.6(5) . 1_645
O915 K4 W15 29.8(3) 1_645 1_645
O14W K4 W15 68.1(9) 1_655 1_645
W9 K4 W15 58.68(13) 1_645 1_645
O19W K4 K1 119.7(10) . .
O26W K4 K1 131.5(15) . .
O5T K4 K1 45.4(5) 1_655 .
O7T K4 K1 43.4(5) . .
O9T K4 K1 148.6(6) 1_645 .
O15T K4 K1 44.0(4) 1_645 .
O3W K4 K1 93.7(6) . .
O915 K4 K1 95.8(4) 1_645 .
O14W K4 K1 93.8(9) 1_655 .
W9 K4 K1 125.1(2) 1_645 .
W15 K4 K1 66.46(17) 1_645 .
O23W K5 O20W 104.1(19) . 2_655
O23W K5 O2T 79.4(14) . .
O20W K5 O2T 77.6(11) 2_655 .
O23W K5 O2W 133.2(14) . 2_655
O20W K5 O2W 82.8(12) 2_655 2_655
O2T K5 O2W 145.6(8) . 2_655
O23W K5 O89 65.7(14) . 1_545
O20W K5 O89 87.5(11) 2_655 1_545
O2T K5 O89 137.4(7) . 1_545
O2W K5 O89 68.5(7) 2_655 1_545
O23W K5 O10W 144.4(16) . .
O20W K5 O10W 101.0(13) 2_655 .
O2T K5 O10W 81.7(8) . .
O2W K5 O10W 74.6(9) 2_655 .
O89 K5 O10W 140.7(8) 1_545 .
O23W K5 O5W 68.0(15) . 1_645
O20W K5 O5W 147.2(12) 2_655 1_645
O2T K5 O5W 69.8(7) . 1_645
O2W K5 O5W 126.6(8) 2_655 1_645
O89 K5 O5W 114.9(7) 1_545 1_645
O10W K5 O5W 77.1(9) . 1_645
O23W K5 O14W 14.1(14) . .
O20W K5 O14W 89.9(15) 2_655 .
O2T K5 O14W 76.2(10) . .
O2W K5 O14W 132.1(11) 2_655 .
O89 K5 O14W 63.9(10) 1_545 .
O10W K5 O14W 152.6(11) . .
O5W K5 O14W 80.1(11) 1_645 .
O23W K5 O8T 73.9(14) . 1_545
O20W K5 O8T 140.0(11) 2_655 1_545
O2T K5 O8T 138.0(7) . 1_545
O2W K5 O8T 72.3(7) 2_655 1_545
O89 K5 O8T 54.6(5) 1_545 1_545
O10W K5 O8T 101.9(8) . 1_545
O5W K5 O8T 70.4(6) 1_645 1_545
O14W K5 O8T 84.5(10) . 1_545
O23W K5 K8 118.1(15) . 2_655
O20W K5 K8 134.2(12) 2_655 2_655
O2T K5 K8 125.0(6) . 2_655
O2W K5 K8 55.9(6) 2_655 2_655
O89 K5 K8 93.9(6) 1_545 2_655
O10W K5 K8 53.1(7) . 2_655
O5W K5 K8 70.8(6) 1_645 2_655
O14W K5 K8 131.3(11) . 2_655
O8T K5 K8 49.5(5) 1_545 2_655
O23W K5 W8 67.4(13) . 1_545
O20W K5 W8 115.2(11) 2_655 1_545
O2T K5 W8 146.4(6) . 1_545
O2W K5 W8 67.9(6) 2_655 1_545
O89 K5 W8 28.5(4) 1_545 1_545
O10W K5 W8 122.6(7) . 1_545
O5W K5 W8 91.8(6) 1_645 1_545
O14W K5 W8 73.0(9) . 1_545
O8T K5 W8 26.1(4) 1_545 1_545
K8 K5 W8 69.9(4) 2_655 1_545
O23W K5 K7 115.6(14) . 2_655
O20W K5 K7 126.5(11) 2_655 2_655
O2T K5 K7 141.7(6) . 2_655
O2W K5 K7 43.9(6) 2_655 2_655
O89 K5 K7 78.2(5) 1_545 2_655
O10W K5 K7 65.8(7) . 2_655
O5W K5 K7 83.2(6) 1_645 2_655
O14W K5 K7 126.3(10) . 2_655
O8T K5 K7 41.9(4) 1_545 2_655
K8 K5 K7 16.7(4) 2_655 2_655
W8 K5 K7 56.9(3) 1_545 2_655
O9W K6 O27W 123.5(14) 1_465 .
O9W K6 O16T 67.2(7) 1_465 .
O27W K6 O16T 150.7(14) . .
O9W K6 O8W 100.5(8) 1_465 2_576
O27W K6 O8W 82.1(14) . 2_576
O16T K6 O8W 68.7(7) . 2_576
O9W K6 O123 113.2(8) 1_465 1_465
O27W K6 O123 78.9(13) . 1_465
O16T K6 O123 124.6(7) . 1_465
O8W K6 O123 146.4(8) 2_576 1_465
O9W K6 O15W 153.7(11) 1_465 1_465
O27W K6 O15W 81.9(15) . 1_465
O16T K6 O15W 87.2(10) . 1_465
O8W K6 O15W 74.3(10) 2_576 1_465
O123 K6 O15W 75.8(10) 1_465 1_465
O9W K6 O6W 81.1(9) 1_465 1_465
O27W K6 O6W 137.1(14) . 1_465
O16T K6 O6W 67.7(7) . 1_465
O8W K6 O6W 131.6(8) 2_576 1_465
O123 K6 O6W 58.4(7) 1_465 1_465
O15W K6 O6W 83.6(11) 1_465 1_465
O9W K6 O13T 71.6(7) 1_465 1_465
O27W K6 O13T 73.9(13) . 1_465
O16T K6 O13T 132.5(8) . 1_465
O8W K6 O13T 143.1(8) 2_576 1_465
O123 K6 O13T 54.7(6) 1_465 1_465
O15W K6 O13T 127.8(10) 1_465 1_465
O6W K6 O13T 83.9(8) 1_465 1_465
O9W K6 O17T 74.6(8) 1_465 2_576
O27W K6 O17T 59.2(13) . 2_576
O16T K6 O17T 104.8(6) . 2_576
O8W K6 O17T 57.9(6) 2_576 2_576
O123 K6 O17T 129.5(7) 1_465 2_576
O15W K6 O17T 120.0(11) 1_465 2_576
O6W K6 O17T 155.6(9) 1_465 2_576
O13T K6 O17T 85.6(6) 1_465 2_576
O9W K6 W13 93.5(7) 1_465 1_465
O27W K6 W13 70.8(12) . 1_465
O16T K6 W13 138.4(6) . 1_465
O8W K6 W13 152.9(7) 2_576 1_465
O123 K6 W13 29.3(4) 1_465 1_465
O15W K6 W13 102.5(9) 1_465 1_465
O6W K6 W13 73.2(6) 1_465 1_465
O13T K6 W13 25.9(4) 1_465 1_465
O17T K6 W13 104.8(5) 2_576 1_465
O9W K6 K1 35.5(6) 1_465 1_465
O27W K6 K1 110.6(13) . 1_465
O16T K6 K1 92.8(6) . 1_465
O8W K6 K1 134.6(6) 2_576 1_465
O123 K6 K1 78.5(5) 1_465 1_465
O15W K6 K1 148.5(10) 1_465 1_465
O6W K6 K1 67.5(6) 1_465 1_465
O13T K6 K1 40.2(5) 1_465 1_465
O17T K6 K1 90.4(5) 2_576 1_465
W13 K6 K1 58.5(2) 1_465 1_465
O9W K6 K9 27.3(7) 1_465 1_565
O27W K6 K9 102.4(13) . 1_565
O16T K6 K9 76.4(6) . 1_565
O8W K6 K9 80.5(6) 2_576 1_565
O123 K6 K9 130.6(6) 1_465 1_565
O15W K6 K9 153.6(10) 1_465 1_565
O6W K6 K9 108.3(7) 1_465 1_565
O13T K6 K9 77.8(6) 1_465 1_565
O17T K6 K9 47.8(5) 2_576 1_565
W13 K6 K9 103.6(4) 1_465 1_565
K1 K6 K9 54.5(4) 1_465 1_565
K8 K7 O12W 118.4(16) . .
K8 K7 O1T 83.6(14) . .
O12W K7 O1T 141.3(12) . .
K8 K7 O8T 80.3(14) . 2_665
O12W K7 O8T 73.6(10) . 2_665
O1T K7 O8T 144.7(8) . 2_665
K8 K7 O18W 134.2(16) . 2_665
O12W K7 O18W 65.9(13) . 2_665
O1T K7 O18W 75.9(11) . 2_665
O8T K7 O18W 136.0(12) 2_665 2_665
K8 K7 O21W 87.6(16) . 2_665
O12W K7 O21W 70.1(15) . 2_665
O1T K7 O21W 80.3(13) . 2_665
O8T K7 O21W 129.8(14) 2_665 2_665
O18W K7 O21W 49.1(14) 2_665 2_665
K8 K7 O2W 86.1(13) . .
O12W K7 O2W 134.8(11) . .
O1T K7 O2W 73.4(8) . .
O8T K7 O2W 74.3(8) 2_665 .
O18W K7 O2W 124.8(12) 2_665 .
O21W K7 O2W 153.5(14) 2_665 .
K8 K7 O25W 22.3(16) . .
O12W K7 O25W 116.4(15) . .
O1T K7 O25W 71.5(13) . .
O8T K7 O25W 100.7(13) 2_665 .
O18W K7 O25W 112.0(15) 2_665 .
O21W K7 O25W 67.5(15) 2_665 .
O2W K7 O25W 100.1(13) . .
K8 K7 O3T 160.3(15) . 2_665
O12W K7 O3T 81.3(10) . 2_665
O1T K7 O3T 80.7(7) . 2_665
O8T K7 O3T 106.1(7) 2_665 2_665
O18W K7 O3T 52.3(10) 2_665 2_665
O21W K7 O3T 101.4(12) 2_665 2_665
O2W K7 O3T 78.1(7) . 2_665
O25W K7 O3T 151.3(14) . 2_665
K8 K7 O38 125.7(14) . 2_665
O12W K7 O38 78.5(10) . 2_665
O1T K7 O38 115.9(8) . 2_665
O8T K7 O38 54.1(6) 2_665 2_665
O18W K7 O38 100.1(11) 2_665 2_665
O21W K7 O38 142.8(13) 2_665 2_665
O2W K7 O38 56.9(7) . 2_665
O25W K7 O38 147.8(13) . 2_665
O3T K7 O38 53.3(6) 2_665 2_665
K8 K7 W8 101.8(13) . 2_665
O12W K7 W8 71.9(9) . 2_665
O1T K7 W8 138.3(6) . 2_665
O8T K7 W8 23.8(4) 2_665 2_665
O18W K7 W8 120.8(10) 2_665 2_665
O21W K7 W8 140.6(13) 2_665 2_665
O2W K7 W8 65.9(6) . 2_665
O25W K7 W8 123.4(13) . 2_665
O3T K7 W8 82.5(5) 2_665 2_665
O38 K7 W8 30.4(4) 2_665 2_665
K8 K7 W3 151.4(13) . 2_665
O12W K7 W3 76.3(9) . 2_665
O1T K7 W3 99.6(6) . 2_665
O8T K7 W3 81.1(5) 2_665 2_665
O18W K7 W3 73.4(9) 2_665 2_665
O21W K7 W3 121.0(12) 2_665 2_665
O2W K7 W3 68.1(6) . 2_665
O25W K7 W3 167.2(12) . 2_665
O3T K7 W3 25.2(4) 2_665 2_665
O38 K7 W3 28.4(4) 2_665 2_665
W8 K7 W3 57.4(2) 2_665 2_665
K7 K8 O25W 143(3) . .
K7 K8 O8T 74.1(13) . 2_665
O25W K8 O8T 139(2) . 2_665
K7 K8 O1T 70.6(13) . .
O25W K8 O1T 87(2) . .
O8T K8 O1T 133.0(10) 2_665 .
K7 K8 O4T 116.3(15) . 2_565
O25W K8 O4T 73(2) . 2_565
O8T K8 O4T 71.3(8) 2_665 2_565
O1T K8 O4T 153.7(10) . 2_565
K7 K8 O10W 134.8(16) . 2_655
O25W K8 O10W 66.5(19) . 2_655
O8T K8 O10W 102.3(10) 2_665 2_655
O1T K8 O10W 82.5(9) . 2_655
O4T K8 O10W 104.1(10) 2_565 2_655
K7 K8 O2W 70.0(12) . .
O25W K8 O2W 129(2) . .
O8T K8 O2W 70.6(8) 2_665 .
O1T K8 O2W 68.8(8) . .
O4T K8 O2W 137.4(10) 2_565 .
O10W K8 O2W 66.6(9) 2_655 .
K7 K8 O21W 68.1(15) . 2_665
O25W K8 O21W 78(2) . 2_665
O8T K8 O21W 118.9(13) 2_665 2_665
O1T K8 O21W 74.4(13) . 2_665
O4T K8 O21W 84.6(12) 2_565 2_665
O10W K8 O21W 138.3(14) 2_655 2_665
O2W K8 O21W 131.1(13) . 2_665
K7 K8 O12W 41.6(12) . .
O25W K8 O12W 127(2) . .
O8T K8 O12W 61.8(9) 2_665 .
O1T K8 O12W 105.8(10) . .
O4T K8 O12W 74.9(9) 2_565 .
O10W K8 O12W 163.7(12) 2_655 .
O2W K8 O12W 102.8(10) . .
O21W K8 O12W 57.9(13) 2_665 .
K7 K8 K5 106.9(13) . 2_655
O25W K8 K5 107.9(19) . 2_655
O8T K8 K5 55.1(5) 2_665 2_655
O1T K8 K5 108.0(7) . 2_655
O4T K8 K5 94.6(7) 2_565 2_655
O10W K8 K5 47.9(7) 2_655 2_655
O2W K8 K5 47.1(6) . 2_655
O21W K8 K5 173.7(13) 2_665 2_655
O12W K8 K5 115.8(9) . 2_655
K7 K8 K2 102.9(14) . 2_665
O25W K8 K2 104(2) . 2_665
O8T K8 K2 35.0(5) 2_665 2_665
O1T K8 K2 167.3(8) . 2_665
O4T K8 K2 38.9(5) 2_565 2_665
O10W K8 K2 95.6(8) 2_655 2_665
O2W K8 K2 98.9(7) . 2_665
O21W K8 K2 113.9(12) 2_665 2_665
O12W K8 K2 73.2(8) . 2_665
K5 K8 K2 62.7(4) 2_655 2_665
O7W K9 O17W 111.0(18) 1_545 .
O7W K9 O11T 75.1(14) 1_545 .
O17W K9 O11T 145.3(15) . .
O7W K9 O9W 73.1(15) 1_545 1_455
O17W K9 O9W 82.9(13) . 1_455
O11T K9 O9W 65.8(9) . 1_455
O7W K9 O22W 16.4(11) 1_545 1_545
O17W K9 O22W 104.1(16) . 1_545
O11T K9 O22W 89.2(13) . 1_545
O9W K9 O22W 86.4(13) 1_455 1_545
O7W K9 O167 170.1(16) 1_545 2_566
O17W K9 O167 59.1(13) . 2_566
O11T K9 O167 112.6(11) . 2_566
O9W K9 O167 103.8(11) 1_455 2_566
O22W K9 O167 158.2(14) 1_545 2_566
O7W K9 O112 63.3(13) 1_545 .
O17W K9 O112 158.8(15) . .
O11T K9 O112 55.4(8) . .
O9W K9 O112 112.7(12) 1_455 .
O22W K9 O112 64.4(10) 1_545 .
O167 K9 O112 125.9(11) 2_566 .
O7W K9 O12T 78.3(14) 1_545 .
O17W K9 O12T 104.7(13) . .
O11T K9 O12T 110.0(11) . .
O9W K9 O12T 151.2(13) 1_455 .
O22W K9 O12T 64.8(11) 1_545 .
O167 K9 O12T 103.8(10) 2_566 .
O112 K9 O12T 54.7(7) . .
O7W K9 O17W 119.9(17) 1_545 2_556
O17W K9 O17W 26.0(17) . 2_556
O11T K9 O17W 120.4(13) . 2_556
O9W K9 O17W 65.9(11) 1_455 2_556
O22W K9 O17W 120.0(15) 1_545 2_556
O167 K9 O17W 51.2(11) 2_566 2_556
O112 K9 O17W 174.7(14) . 2_556
O12T K9 O17W 129.1(13) . 2_556
O7W K9 W11 74.6(13) 1_545 .
O17W K9 W11 170.2(15) . .
O11T K9 W11 26.6(5) . .
O9W K9 W11 91.4(9) 1_455 .
O22W K9 W11 83.4(10) 1_545 .
O167 K9 W11 115.1(9) 2_566 .
O112 K9 W11 30.8(5) . .
O12T K9 W11 84.1(7) . .
O17W K9 W11 144.3(12) 2_556 .
O7W K9 W12 75.8(13) 1_545 .
O17W K9 W12 130.6(13) . .
O11T K9 W12 84.1(8) . .
O9W K9 W12 141.1(11) 1_455 .
O22W K9 W12 68.3(10) 1_545 .
O167 K9 W12 110.5(9) 2_566 .
O112 K9 W12 29.9(5) . .
O12T K9 W12 26.5(4) . .
O17W K9 W12 152.6(12) 2_556 .
W11 K9 W12 57.8(4) . .
O7W K9 W17 156.9(15) 1_545 2_566
O17W K9 W17 80.3(13) . 2_566
O11T K9 W17 84.3(8) . 2_566
O9W K9 W17 89.1(9) 1_455 2_566
O22W K9 W17 173.2(13) 1_545 2_566
O167 K9 W17 28.5(5) 2_566 2_566
O112 K9 W17 113.0(9) . 2_566
O12T K9 W17 119.4(9) . 2_566
O17W K9 W17 62.4(10) 2_556 2_566
W11 K9 W17 91.7(6) . 2_566
W12 K9 W17 112.8(7) . 2_566
O18W K10 O3T 60.4(16) . .
O18W K10 O20W 137(3) . .
O3T K10 O20W 96(2) . .
O18W K10 O9T 149(2) . 2_665
O3T K10 O9T 150(2) . 2_665
O20W K10 O9T 64.4(17) . 2_665
O18W K10 O19 123(2) . 2_665
O3T K10 O19 111.1(17) . 2_665
O20W K10 O19 98.1(19) . 2_665
O9T K10 O19 54.2(11) 2_665 2_665
O18W K10 O1T 71.9(16) . 2_665
O3T K10 O1T 80.2(14) . 2_665
O20W K10 O1T 144(2) . 2_665
O9T K10 O1T 102.0(16) 2_665 2_665
O19 K10 O1T 52.2(9) 2_665 2_665
O18W K10 W9 146(2) . 2_665
O3T K10 W9 134.4(17) . 2_665
O20W K10 W9 76.6(16) . 2_665
O9T K10 W9 23.7(6) 2_665 2_665
O19 K10 W9 30.6(6) 2_665 2_665
O1T K10 W9 81.0(12) 2_665 2_665
O18W K10 W1 96.8(17) . 2_665
O3T K10 W1 93.7(14) . 2_665
O20W K10 W1 122.0(19) . 2_665
O9T K10 W1 79.8(12) 2_665 2_665
O19 K10 W1 27.4(6) 2_665 2_665
O1T K10 W1 25.0(5) 2_665 2_665
W9 K10 W1 57.2(7) 2_665 2_665
O18W K10 K7 40.6(13) . 2_665
O3T K10 K7 46.6(10) . 2_665
O20W K10 K7 141(2) . 2_665
O9T K10 K7 142.6(16) 2_665 2_665
O19 K10 K7 90.3(12) 2_665 2_665
O1T K10 K7 40.6(8) 2_665 2_665
W9 K10 K7 120.6(12) 2_665 2_665
W1 K10 K7 63.4(8) 2_665 2_665
O18W K10 K5 151(2) . 2_655
O3T K10 K5 92.1(14) . 2_655
O20W K10 K5 30.0(12) . 2_655
O9T K10 K5 59.1(10) 2_665 2_655
O19 K10 K5 71.7(10) 2_665 2_655
O1T K10 K5 114.0(13) 2_665 2_655
W9 K10 K5 59.3(7) 2_665 2_655
W1 K10 K5 92.8(10) 2_665 2_655
K7 K10 K5 125.6(12) 2_665 2_655
K2 O1W K1 170.6(8) 1_455 1_455
K5 O2W K7 95.4(9) 2_655 .
K5 O2W K8 77.0(8) 2_655 .
K7 O2W K8 23.9(5) . .
K2 O5W K5 102.1(8) 1_455 1_465
K6 O6W K3 120.3(10) 1_645 1_545
O22W O7W K9 97(5) . 1_565
K3 O8W K6 130.3(9) . 2_576
K1 O9W K6 108.4(9) . 1_645
K1 O9W K9 102.3(10) . 1_655
K6 O9W K9 127.2(12) 1_645 1_655
K5 O10W K8 79.0(10) . 2_655
K7 O12W K8 20.0(6) . .
O23W O14W K5 61(7) . .
O23W O14W K4 169(8) . 1_455
K5 O14W K4 111.2(15) . 1_455
O17W O17W K9 100(4) 2_556 .
O17W O17W K9 54(3) 2_556 2_556
K9 O17W K9 154.0(17) . 2_556
K10 O18W K7 103.1(18) . 2_665
K10 O20W K5 120(2) . 2_655
K7 O21W K8 24.3(7) 2_665 2_665
O7W O22W K9 66(5) . 1_565
O7W O22W K3 168(6) . .
K9 O22W K3 101.8(14) 1_565 .
O14W O23W K5 105(8) . .
O14W O23W K2 163(8) . 1_545
K5 O23W K2 90.8(19) . 1_545
K8 O25W K7 14.8(10) . .
O24W O27W K6 168(4) . .

loop_
_geom_bond_atom_site_label_1
_geom_bond_atom_site_label_2
_geom_bond_distance
_geom_bond_site_symmetry_2
Pd1 O1D1 1.93(2) .
Pd1 O2D1 1.97(2) 2_566
Pd1 O6D1 1.99(2) .
Pd1 O7D1 2.00(2) 2_566
Pd1 Pd1 3.000(4) 2_566
W1 O1T 1.69(2) .
W1 O19 1.842(19) .
W1 O12 1.885(18) .
W1 O13 1.888(18) .
W1 O14 1.925(17) .
W1 O1P1 2.364(18) .
W2 O2T 1.69(2) .
W2 O25 1.850(19) .
W2 O26 1.85(2) .
W2 O23 1.95(2) .
W2 O12 1.981(19) .
W2 O1P1 2.333(17) .
W3 O3T 1.72(2) .
W3 O37 1.88(2) .
W3 O38 1.881(19) .
W3 O23 1.92(2) .
W3 O13 1.948(18) .
W3 O1P1 2.366(18) .
W4 O4T 1.713(19) .
W4 O49 1.875(17) .
W4 O410 1.89(2) .
W4 O45 1.899(19) .
W4 O14 1.918(17) .
W4 O2P1 2.416(18) .
W5 O5T 1.695(19) .
W5 O511 1.816(19) .
W5 O56 1.905(18) .
W5 O45 1.94(2) .
W5 O25 2.018(19) .
W5 O2P1 2.376(18) .
W6 O6T 1.72(2) .
W6 O612 1.81(2) .
W6 O56 1.902(18) .
W6 O67 1.95(2) .
W6 O26 2.02(2) .
W6 O3P1 2.353(18) .
W7 O7T 1.70(2) .
W7 O713 1.86(2) .
W7 O78 1.893(19) .
W7 O67 1.90(2) .
W7 O37 1.95(2) .
W7 O3P1 2.373(19) .
W8 O8T 1.711(19) .
W8 O814 1.860(17) .
W8 O89 1.911(18) .
W8 O78 1.91(2) .
W8 O38 1.96(2) .
W8 O4P1 2.362(18) .
W9 O9T 1.69(2) .
W9 O915 1.870(19) .
W9 O49 1.901(18) .
W9 O89 1.935(19) .
W9 O19 1.99(2) .
W9 O4P1 2.387(18) .
W10 O10T 1.704(18) .
W10 O105 1.885(18) .
W10 O410 1.93(2) .
W10 O106 1.934(17) .
W10 O101 1.953(19) .
W10 O1P2 2.357(19) .
W11 O11T 1.691(19) .
W11 O1D1 1.78(2) .
W11 O112 1.86(2) .
W11 O101 1.932(19) .
W11 O511 2.052(19) .
W11 O1P2 2.361(19) .
W12 O12T 1.74(2) .
W12 O2D1 1.75(2) .
W12 O112 1.92(2) .
W12 O123 1.959(19) .
W12 O612 2.07(2) .
W12 O2P2 2.362(17) .
W13 O13T 1.69(2) .
W13 O123 1.886(19) .
W13 O137 1.92(2) .
W13 O134 1.924(18) .
W13 O713 1.95(2) .
W13 O2P2 2.362(17) .
W14 O14T 1.716(17) .
W14 O147 1.81(2) .
W14 O134 1.888(18) .
W14 O145 1.942(19) .
W14 O814 1.978(17) .
W14 O3P2 2.369(19) .
W15 O15T 1.731(17) .
W15 O156 1.85(2) .
W15 O105 1.893(18) .
W15 O145 1.932(19) .
W15 O915 1.971(19) .
W15 O3P2 2.330(19) .
W16 O16T 1.719(19) .
W16 O6D1 1.77(2) .
W16 O106 1.912(17) .
W16 O167 1.948(19) .
W16 O156 2.060(19) .
W16 O4P2 2.267(17) .
W17 O17T 1.746(19) .
W17 O7D1 1.76(2) .
W17 O137 1.911(19) .
W17 O167 1.954(19) .
W17 O147 2.07(2) .
W17 O4P2 2.293(17) .
P1 O2P1 1.487(19) .
P1 O4P1 1.517(19) .
P1 O3P1 1.52(2) .
P1 O1P1 1.64(2) .
P2 O3P2 1.51(2) .
P2 O2P2 1.521(18) .
P2 O1P2 1.53(2) .
P2 O4P2 1.580(19) .
O1T K7 2.76(3) .
O1T K8 2.91(3) .
O1T K10 3.23(5) 2_665
O2T K5 2.74(2) .
O3T K10 2.64(6) .
O3T K7 3.10(3) 2_665
O4T K2 2.91(2) 1_455
O4T K8 2.92(3) 2_565
O5T K4 2.73(2) 1_455
O5T K1 2.87(2) 1_455
O6T K2 2.87(2) 1_545
O6T K3 2.96(2) 1_545
O7T K4 2.73(2) .
O7T K1 2.78(2) .
O8T K2 2.73(2) .
O8T K7 2.84(3) 2_665
O8T K8 2.91(3) 2_665
O8T K5 3.13(2) 1_565
O9T K4 2.75(2) 1_465
O9T K10 2.89(6) 2_665
O10T K2 2.76(2) 1_455
O10T K3 2.82(2) 1_455
O11T K1 2.72(2) 1_455
O11T K9 2.82(3) .
O12T K3 2.73(2) 1_545
O12T K9 3.12(4) .
O13T K1 2.84(2) .
O13T K6 3.02(2) 1_645
O14T K3 2.750(19) .
O14T K2 2.86(2) .
O15T K1 2.799(19) 1_465
O15T K4 2.85(2) 1_465
O16T K6 2.78(2) .
O17T K6 3.09(2) 2_576
O19 K10 3.13(5) 2_665
O2D1 Pd1 1.97(2) 2_566
O38 K7 3.16(2) 2_665
O7D1 Pd1 2.00(2) 2_566
O89 K5 2.79(2) 1_565
O112 K9 3.11(4) .
O123 K6 2.92(2) 1_645
O167 K9 2.98(4) 2_566
O410 K2 3.303(19) 1_455
O511 K1 3.304(18) 1_455
O612 K3 3.363(19) 1_545
O814 K2 3.311(17) .
O915 K4 3.266(19) 1_465
K1 O9W 2.68(3) .
K1 O11T 2.72(2) 1_655
K1 O15T 2.799(19) 1_645
K1 O5T 2.87(2) 1_655
K1 O1W 3.18(2) 1_655
K1 O511 3.304(18) 1_655
K2 O5W 2.70(3) 1_655
K2 O10T 2.76(2) 1_655
K2 O6T 2.87(2) 1_565
K2 O4T 2.91(2) 1_655
K2 O1W 3.12(2) 1_655
K2 O23W 3.38(7) 1_565
K2 O410 3.303(19) 1_655
K3 O12T 2.73(2) 1_565
K3 O8W 2.78(3) .
K3 O10T 2.82(2) 1_655
K3 O16W 2.91(4) .
K3 O22W 3.04(4) .
K3 O6T 2.96(2) 1_565
K3 O6W 3.01(3) 1_565
K3 O612 3.363(19) 1_565
K4 O19W 2.68(4) .
K4 O26W 2.71(7) .
K4 O5T 2.73(2) 1_655
K4 O9T 2.75(2) 1_645
K4 O15T 2.85(2) 1_645
K4 O3W 3.03(3) .
K4 O915 3.266(19) 1_645
K4 O14W 3.22(5) 1_655
K5 O23W 2.68(7) .
K5 O20W 2.73(5) 2_655
K5 O2W 2.78(3) 2_655
K5 O89 2.79(2) 1_545
K5 O10W 2.79(4) .
K5 O5W 2.88(3) 1_645
K5 O14W 2.97(5) .
K5 O8T 3.13(2) 1_545
K6 O9W 2.72(3) 1_465
K6 O27W 2.78(6) .
K6 O8W 2.92(3) 2_576
K6 O123 2.92(2) 1_465
K6 O15W 2.93(5) 1_465
K6 O6W 3.00(3) 1_465
K6 O13T 3.02(2) 1_465
K6 O17T 3.09(2) 2_576
K7 O12W 2.48(4) .
K7 O8T 2.84(3) 2_665
K7 O18W 2.84(5) 2_665
K7 O21W 2.88(6) 2_665
K7 O2W 2.96(3) .
K7 O25W 3.02(6) .
K7 O3T 3.10(3) 2_665
K7 O38 3.16(2) 2_665
K8 O25W 1.90(6) .
K8 O8T 2.91(3) 2_665
K8 O4T 2.92(3) 2_565
K8 O10W 3.01(4) 2_655
K8 O2W 3.14(3) .
K8 O21W 3.11(6) 2_665
K8 O12W 3.28(4) .
K9 O7W 2.67(6) 1_545
K9 O17W 2.68(6) .
K9 O9W 2.89(4) 1_455
K9 O22W 2.89(5) 1_545
K9 O167 2.98(4) 2_566
K9 O17W 3.25(6) 2_556
K10 O18W 2.58(7) .
K10 O20W 2.73(7) .
K10 O9T 2.89(6) 2_665
K10 O19 3.13(5) 2_665
K10 O1T 3.23(5) 2_665
O1W K2 3.12(2) 1_455
O1W K1 3.18(2) 1_455
O2W K5 2.78(3) 2_655
O5W K2 2.70(3) 1_455
O5W K5 2.88(3) 1_465
O6W K6 3.00(3) 1_645
O6W K3 3.01(3) 1_545
O7W O22W 0.82(5) .
O7W K9 2.67(6) 1_565
O8W K6 2.92(3) 2_576
O9W K6 2.72(3) 1_645
O9W K9 2.89(4) 1_655
O10W K8 3.01(4) 2_655
O14W O23W 0.75(7) .
O14W K4 3.22(5) 1_455
O15W K6 2.93(5) 1_645
O17W O17W 1.44(9) 2_556
O17W K9 3.25(6) 2_556
O18W K7 2.84(5) 2_665
O20W K5 2.73(5) 2_655
O21W K7 2.88(6) 2_665
O21W K8 3.11(6) 2_665
O22W K9 2.89(5) 1_565
O23W K2 3.38(7) 1_545
O24W O27W 1.43(8) .
